data_4073566
loop_
_publ_author_name
'Hassan, Mohammad R.'
'Kabir, Shariff E.'
'Nicholson, Brian K.'
'Nordlander, Ebbe'
'Uddin, Md. Nazim'

_publ_section_title
;
 New Ruthenium Carbonyl Clusters Containing Unusual \m5-Sulfido-,
 \m4-Benzyne-, and Thianthrene-Derived Ligands:&#x00A0; Insertion of
 Ruthenium into the Thianthrene Ring by C&#x2212;S Activation
;
_journal_issue 18
_journal_name_full Organometallics
_journal_page_first 4627
_journal_paper_doi 10.1021/om7004707
_journal_volume 26
_journal_year 2007
_chemical_formula_moiety 'C29 H8 O17 Ru6 S2'
_chemical_formula_sum 'C29 H8 O17 Ru6 S2'
_chemical_formula_weight 1298.89
_chemical_name_systematic
;
 ?
;
_space_group_IT_number 14
_symmetry_cell_setting monoclinic
_symmetry_space_group_name_Hall '-P 2yn'
_symmetry_space_group_name_H-M 'P 1 21/n 1'
_atom_sites_solution_hydrogens geom
_atom_sites_solution_primary direct
_atom_sites_solution_secondary difmap
_audit_creation_method SHELXL-97
_cell_angle_alpha 90.00
_cell_angle_beta 90.261(1)
_cell_angle_gamma 90.00
_cell_formula_units_Z 4
_cell_length_a 11.456(1)
_cell_length_b 15.880(1)
_cell_length_c 19.179(1)
_cell_measurement_reflns_used 8192
_cell_measurement_temperature 87(2)
_cell_measurement_theta_max 56
_cell_measurement_theta_min 2
_cell_volume 3489.0(4)
_computing_structure_refinement 'SHELXL-97 (Sheldrick, 1997)'
_diffrn_ambient_temperature 87(2)
_diffrn_measured_fraction_theta_full 0.998
_diffrn_measured_fraction_theta_max 0.998
_diffrn_measurement_device_type 'Siemens CCD'
_diffrn_radiation_monochromator graphite
_diffrn_radiation_source 'fine-focus sealed tube'
_diffrn_radiation_type MoK\a
_diffrn_radiation_wavelength 0.71073
_diffrn_reflns_av_R_equivalents 0.0261
_diffrn_reflns_av_sigmaI/netI 0.0194
_diffrn_reflns_limit_h_max 14
_diffrn_reflns_limit_h_min -14
_diffrn_reflns_limit_k_max 19
_diffrn_reflns_limit_k_min -19
_diffrn_reflns_limit_l_max 23
_diffrn_reflns_limit_l_min -23
_diffrn_reflns_number 33278
_diffrn_reflns_theta_full 26.38
_diffrn_reflns_theta_max 26.38
_diffrn_reflns_theta_min 1.66
_exptl_absorpt_coefficient_mu 2.728
_exptl_absorpt_correction_T_max 0.5879
_exptl_absorpt_correction_T_min 0.4409
_exptl_absorpt_correction_type multi-scan
_exptl_absorpt_process_details SADABS
_exptl_crystal_colour 'deep red'
_exptl_crystal_density_diffrn 2.473
_exptl_crystal_density_method 'not measured'
_exptl_crystal_description needle
_exptl_crystal_F_000 2456
_exptl_crystal_size_max 0.34
_exptl_crystal_size_mid 0.26
_exptl_crystal_size_min 0.12
_refine_diff_density_max 0.523
_refine_diff_density_min -0.870
_refine_diff_density_rms 0.105
_refine_ls_extinction_method none
_refine_ls_goodness_of_fit_ref 1.058
_refine_ls_hydrogen_treatment constr
_refine_ls_matrix_type full
_refine_ls_number_parameters 487
_refine_ls_number_reflns 7121
_refine_ls_number_restraints 0
_refine_ls_restrained_S_all 1.058
_refine_ls_R_factor_all 0.0248
_refine_ls_R_factor_gt 0.0219
_refine_ls_shift/su_max 0.002
_refine_ls_shift/su_mean 0.001
_refine_ls_structure_factor_coef Fsqd
_refine_ls_weighting_details 'calc w=1/[\s^2^(Fo^2^)+(0.0209P)^2^+8.4167P] where P=(Fo^2^+2Fc^2^)/3'
_refine_ls_weighting_scheme calc
_refine_ls_wR_factor_gt 0.0497
_refine_ls_wR_factor_ref 0.0511
_reflns_number_gt 6669
_reflns_number_total 7121
_reflns_threshold_expression >2sigma(I)
_cod_data_source_file om7004707.cif
_cod_data_source_block rh6ru
_cod_original_cell_volume 3489.1(4)
_cod_original_sg_symbol_H-M P2(1)/n
_cod_database_code 4073566

loop_
_symmetry_equiv_pos_as_xyz
'x, y, z'
'-x+1/2, y+1/2, -z+1/2'
'-x, -y, -z'
'x-1/2, -y-1/2, z-1/2'

loop_
_atom_site_label
_atom_site_type_symbol
_atom_site_fract_x
_atom_site_fract_y
_atom_site_fract_z
_atom_site_U_iso_or_equiv
_atom_site_adp_type
_atom_site_occupancy
_atom_site_symmetry_multiplicity
_atom_site_calc_flag
_atom_site_refinement_flags
Ru1 Ru 0.725841(18) 0.712725(13) 0.092540(12) 0.00990(5) Uani 1 1 d .
Ru2 Ru 0.430203(19) 0.865589(14) 0.140396(12) 0.01100(5) Uani 1 1 d .
Ru3 Ru 0.370950(19) 0.695786(14) 0.159413(12) 0.01180(6) Uani 1 1 d .
Ru4 Ru 0.51331(2) 0.693035(14) 0.278138(12) 0.01230(6) Uani 1 1 d .
Ru5 Ru 0.570448(19) 0.860442(14) 0.259120(12) 0.01241(6) Uani 1 1 d .
Ru6 Ru 0.329075(19) 0.812291(13) 0.264883(12) 0.01065(5) Uani 1 1 d .
S1 S 0.56451(6) 0.75477(4) 0.16727(3) 0.00972(13) Uani 1 1 d .
S2 S 0.53681(6) 0.88209(4) 0.03121(4) 0.01118(13) Uani 1 1 d .
O13 O 0.9147(2) 0.67708(15) -0.01412(12) 0.0257(5) Uani 1 1 d .
O14 O 0.89277(19) 0.71316(14) 0.22081(12) 0.0204(5) Uani 1 1 d .
O15 O 0.6574(2) 0.52543(13) 0.11499(12) 0.0233(5) Uani 1 1 d .
O21 O 0.2413(2) 0.99812(14) 0.12363(12) 0.0234(5) Uani 1 1 d .
O22 O 0.23984(19) 0.79361(14) 0.04278(12) 0.0212(5) Uani 1 1 d .
O31 O 0.3894(2) 0.56864(14) 0.03816(12) 0.0249(5) Uani 1 1 d .
O32 O 0.1178(2) 0.64414(15) 0.17637(15) 0.0328(6) Uani 1 1 d .
O33 O 0.3872(2) 0.52787(14) 0.23846(13) 0.0269(5) Uani 1 1 d .
O41 O 0.72543(19) 0.57618(14) 0.28113(12) 0.0235(5) Uani 1 1 d .
O42 O 0.43161(19) 0.63351(13) 0.42051(11) 0.0196(5) Uani 1 1 d .
O43 O 0.6557(2) 0.78092(16) 0.39483(12) 0.0280(5) Uani 1 1 d .
O51 O 0.83061(18) 0.90192(13) 0.24666(11) 0.0187(4) Uani 1 1 d .
O52 O 0.5624(2) 1.00334(15) 0.36449(13) 0.0270(5) Uani 1 1 d .
O53 O 0.5375(2) 1.03460(13) 0.17993(12) 0.0226(5) Uani 1 1 d .
O61 O 0.09174(18) 0.85467(14) 0.20110(12) 0.0220(5) Uani 1 1 d .
O62 O 0.30482(19) 0.95904(14) 0.36708(12) 0.0220(5) Uani 1 1 d .
O63 O 0.2017(2) 0.68512(14) 0.35651(13) 0.0262(5) Uani 1 1 d .
C1 C 0.6126(2) 0.71626(17) 0.00414(15) 0.0126(5) Uani 1 1 d .
C2 C 0.5393(2) 0.78359(18) -0.01411(15) 0.0128(6) Uani 1 1 d .
C3 C 0.4616(3) 0.78110(19) -0.07089(15) 0.0157(6) Uani 1 1 d .
H3 H 0.4132 0.8268 -0.0803 0.019 Uiso 1 1 calc R
C4 C 0.4573(3) 0.7104(2) -0.11273(16) 0.0179(6) Uani 1 1 d .
H4 H 0.4050 0.7077 -0.1499 0.022 Uiso 1 1 calc R
C5 C 0.5318(3) 0.64309(19) -0.09887(16) 0.0171(6) Uani 1 1 d .
H5 H 0.5313 0.5960 -0.1277 0.021 Uiso 1 1 calc R
C6 C 0.6074(2) 0.64662(18) -0.04158(15) 0.0146(6) Uani 1 1 d .
H6 H 0.6565 0.6011 -0.0332 0.017 Uiso 1 1 calc R
C7 C 0.7668(2) 0.84178(17) 0.07397(14) 0.0109(5) Uani 1 1 d .
C8 C 0.6869(2) 0.90252(18) 0.05139(14) 0.0117(5) Uani 1 1 d .
C9 C 0.7166(3) 0.98752(18) 0.04199(15) 0.0143(6) Uani 1 1 d .
H9 H 0.6603 1.0261 0.0277 0.017 Uiso 1 1 calc R
C10 C 0.8309(3) 1.01378(18) 0.05412(15) 0.0163(6) Uani 1 1 d .
H10 H 0.8516 1.0699 0.0482 0.020 Uiso 1 1 calc R
C11 C 0.9135(2) 0.95485(19) 0.07518(15) 0.0155(6) Uani 1 1 d .
H11 H 0.9903 0.9714 0.0832 0.019 Uiso 1 1 calc R
C12 C 0.8813(2) 0.87102(18) 0.08429(15) 0.0139(6) Uani 1 1 d .
H12 H 0.9383 0.8326 0.0978 0.017 Uiso 1 1 calc R
C13 C 0.8449(3) 0.68924(18) 0.02666(16) 0.0171(6) Uani 1 1 d .
C14 C 0.8320(2) 0.71341(17) 0.17397(16) 0.0138(6) Uani 1 1 d .
C15 C 0.6823(2) 0.59361(19) 0.10675(15) 0.0155(6) Uani 1 1 d .
C21 C 0.3126(3) 0.94821(19) 0.12915(15) 0.0152(6) Uani 1 1 d .
C22 C 0.3093(3) 0.78888(18) 0.08561(16) 0.0163(6) Uani 1 1 d .
C31 C 0.3908(3) 0.61780(18) 0.08097(16) 0.0158(6) Uani 1 1 d .
C32 C 0.2122(3) 0.66458(19) 0.17043(17) 0.0196(6) Uani 1 1 d .
C33 C 0.4096(3) 0.59773(19) 0.22911(16) 0.0162(6) Uani 1 1 d .
C41 C 0.6453(3) 0.61821(18) 0.28039(15) 0.0157(6) Uani 1 1 d .
C42 C 0.4596(2) 0.65529(18) 0.36686(16) 0.0151(6) Uani 1 1 d .
C43 C 0.6094(3) 0.78228(18) 0.34136(16) 0.0171(6) Uani 1 1 d .
C51 C 0.7333(3) 0.88771(17) 0.24762(15) 0.0136(6) Uani 1 1 d .
C52 C 0.5618(2) 0.94942(19) 0.32526(16) 0.0174(6) Uani 1 1 d .
C53 C 0.5180(2) 0.96376(19) 0.18062(16) 0.0160(6) Uani 1 1 d .
C61 C 0.1816(3) 0.84033(18) 0.22388(16) 0.0155(6) Uani 1 1 d .
C62 C 0.3188(2) 0.90449(19) 0.32895(16) 0.0157(6) Uani 1 1 d .
C63 C 0.2529(3) 0.73344(18) 0.32482(16) 0.0171(6) Uani 1 1 d .

loop_
_atom_site_aniso_label
_atom_site_aniso_U_11
_atom_site_aniso_U_22
_atom_site_aniso_U_33
_atom_site_aniso_U_23
_atom_site_aniso_U_13
_atom_site_aniso_U_12
Ru1 0.00718(10) 0.01132(11) 0.01120(11) 0.00033(8) -0.00002(8) 0.00089(8)
Ru2 0.00808(11) 0.01270(11) 0.01222(11) 0.00228(8) 0.00029(8) 0.00254(8)
Ru3 0.00736(11) 0.01294(11) 0.01511(12) -0.00327(8) 0.00097(8) -0.00150(8)
Ru4 0.01059(11) 0.01427(11) 0.01204(12) 0.00352(8) 0.00198(9) 0.00379(8)
Ru5 0.00761(11) 0.01463(11) 0.01498(12) -0.00403(9) -0.00031(8) -0.00101(8)
Ru6 0.00787(11) 0.01191(11) 0.01218(11) -0.00014(8) 0.00056(8) 0.00076(8)
S1 0.0071(3) 0.0110(3) 0.0111(3) 0.0007(2) -0.0001(2) 0.0006(2)
S2 0.0080(3) 0.0135(3) 0.0120(3) 0.0011(2) -0.0018(3) 0.0004(2)
O13 0.0183(11) 0.0338(13) 0.0250(13) -0.0048(10) 0.0111(10) 0.0014(10)
O14 0.0165(11) 0.0251(11) 0.0196(12) 0.0004(9) -0.0052(9) 0.0010(9)
O15 0.0245(12) 0.0172(11) 0.0281(13) 0.0019(9) -0.0031(10) -0.0021(9)
O21 0.0208(12) 0.0220(11) 0.0274(13) 0.0028(9) 0.0002(10) 0.0106(9)
O22 0.0167(11) 0.0259(12) 0.0208(12) -0.0002(9) -0.0101(9) -0.0006(9)
O31 0.0278(13) 0.0234(12) 0.0237(13) -0.0071(10) 0.0066(10) -0.0075(9)
O32 0.0125(12) 0.0284(13) 0.0575(18) -0.0137(12) 0.0077(11) -0.0067(9)
O33 0.0356(14) 0.0163(11) 0.0287(13) 0.0038(9) -0.0023(11) -0.0063(10)
O41 0.0183(11) 0.0213(11) 0.0310(13) 0.0045(9) 0.0002(10) 0.0086(9)
O42 0.0196(11) 0.0223(11) 0.0170(12) 0.0051(9) 0.0033(9) 0.0012(9)
O43 0.0257(12) 0.0386(14) 0.0197(13) 0.0037(10) -0.0113(10) -0.0056(11)
O51 0.0114(11) 0.0227(11) 0.0220(12) -0.0011(9) -0.0007(8) -0.0014(8)
O52 0.0188(12) 0.0278(13) 0.0342(14) -0.0157(11) -0.0033(10) 0.0013(9)
O53 0.0235(12) 0.0153(11) 0.0291(13) 0.0028(9) -0.0079(10) -0.0021(9)
O61 0.0130(11) 0.0255(12) 0.0275(13) -0.0027(9) -0.0063(9) 0.0026(9)
O62 0.0203(11) 0.0217(11) 0.0241(12) -0.0070(10) 0.0047(9) -0.0009(9)
O63 0.0223(12) 0.0220(11) 0.0345(14) 0.0086(10) 0.0126(10) 0.0051(9)
C1 0.0092(13) 0.0149(13) 0.0138(14) -0.0003(11) 0.0032(11) -0.0016(10)
C2 0.0118(13) 0.0160(14) 0.0106(14) -0.0011(11) 0.0021(11) -0.0010(11)
C3 0.0132(14) 0.0191(14) 0.0149(15) 0.0002(11) -0.0030(11) -0.0006(11)
C4 0.0144(14) 0.0284(16) 0.0110(14) -0.0002(12) -0.0016(11) -0.0040(12)
C5 0.0167(15) 0.0214(15) 0.0133(14) -0.0049(11) 0.0021(12) -0.0052(11)
C6 0.0127(14) 0.0158(14) 0.0153(15) -0.0006(11) 0.0043(11) -0.0006(11)
C7 0.0108(13) 0.0147(13) 0.0071(13) 0.0005(10) -0.0001(10) -0.0009(10)
C8 0.0081(13) 0.0167(14) 0.0102(13) -0.0006(10) 0.0004(10) -0.0021(10)
C9 0.0155(14) 0.0176(14) 0.0098(13) 0.0008(11) -0.0008(11) 0.0018(11)
C10 0.0178(15) 0.0145(14) 0.0167(15) -0.0001(11) -0.0020(12) -0.0048(11)
C11 0.0100(13) 0.0219(15) 0.0146(14) -0.0005(11) -0.0016(11) -0.0042(11)
C12 0.0104(13) 0.0190(14) 0.0123(14) 0.0016(11) 0.0001(11) 0.0015(11)
C13 0.0156(15) 0.0159(14) 0.0198(16) 0.0004(11) -0.0040(13) -0.0026(11)
C14 0.0109(13) 0.0114(13) 0.0191(16) -0.0003(11) 0.0042(12) 0.0016(10)
C15 0.0108(13) 0.0207(16) 0.0151(15) -0.0003(11) -0.0008(11) 0.0022(11)
C21 0.0148(14) 0.0190(14) 0.0116(14) -0.0001(11) -0.0004(11) -0.0035(12)
C22 0.0121(14) 0.0192(14) 0.0176(15) -0.0048(12) 0.0014(12) -0.0008(11)
C31 0.0120(14) 0.0155(14) 0.0198(16) 0.0002(12) 0.0013(11) -0.0025(11)
C32 0.0189(16) 0.0147(14) 0.0250(17) -0.0065(12) 0.0027(13) 0.0008(12)
C33 0.0148(14) 0.0190(15) 0.0149(15) 0.0001(11) 0.0011(11) -0.0013(11)
C41 0.0194(15) 0.0162(14) 0.0115(14) 0.0024(11) 0.0010(11) -0.0023(12)
C42 0.0117(13) 0.0130(13) 0.0207(16) 0.0008(11) -0.0006(12) 0.0010(10)
C43 0.0127(14) 0.0173(14) 0.0212(17) 0.0030(12) -0.0004(12) -0.0028(11)
C51 0.0173(15) 0.0137(13) 0.0097(14) -0.0007(10) -0.0005(11) 0.0030(11)
C52 0.0097(13) 0.0205(15) 0.0218(16) -0.0018(13) -0.0011(12) 0.0015(11)
C53 0.0110(13) 0.0204(16) 0.0167(15) -0.0006(12) -0.0005(11) -0.0004(11)
C61 0.0150(15) 0.0152(14) 0.0164(15) -0.0011(11) 0.0009(12) -0.0012(11)
C62 0.0078(13) 0.0197(15) 0.0198(15) 0.0043(12) 0.0027(11) -0.0013(11)
C63 0.0150(14) 0.0153(14) 0.0209(16) -0.0001(12) 0.0029(12) 0.0054(11)

loop_
_atom_type_symbol
_atom_type_description
_atom_type_scat_dispersion_real
_atom_type_scat_dispersion_imag
_atom_type_scat_source
C C 0.0033 0.0016 'International Tables Vol C Tables 4.2.6.8 and 6.1.1.4'
H H 0.0000 0.0000 'International Tables Vol C Tables 4.2.6.8 and 6.1.1.4'
O O 0.0106 0.0060 'International Tables Vol C Tables 4.2.6.8 and 6.1.1.4'
S S 0.1246 0.1234 'International Tables Vol C Tables 4.2.6.8 and 6.1.1.4'
Ru Ru -1.2594 0.8363 'International Tables Vol C Tables 4.2.6.8 and 6.1.1.4'

loop_
_geom_angle_atom_site_label_1
_geom_angle_atom_site_label_2
_geom_angle_atom_site_label_3
_geom_angle
C13 Ru1 C14 94.91(12)
C13 Ru1 C15 94.96(12)
C14 Ru1 C15 92.94(12)
C13 Ru1 C1 84.97(12)
C14 Ru1 C1 178.11(11)
C15 Ru1 C1 88.95(11)
C13 Ru1 C7 85.33(11)
C14 Ru1 C7 89.53(11)
C15 Ru1 C7 177.48(11)
C1 Ru1 C7 88.58(10)
C13 Ru1 S1 173.33(9)
C14 Ru1 S1 89.96(8)
C15 Ru1 S1 89.34(9)
C1 Ru1 S1 90.01(8)
C7 Ru1 S1 90.16(7)
C21 Ru2 C53 82.00(12)
C21 Ru2 C22 83.03(12)
C53 Ru2 C22 164.14(12)
C21 Ru2 S1 172.54(9)
C53 Ru2 S1 99.65(9)
C22 Ru2 S1 95.86(8)
C21 Ru2 S2 100.75(9)
C53 Ru2 S2 89.68(9)
C22 Ru2 S2 87.98(8)
S1 Ru2 S2 86.56(2)
C21 Ru2 Ru5 121.46(9)
C53 Ru2 Ru5 54.67(9)
C22 Ru2 Ru5 139.68(8)
S1 Ru2 Ru5 55.498(17)
S2 Ru2 Ru5 114.559(18)
C21 Ru2 Ru6 90.55(9)
C53 Ru2 Ru6 96.67(9)
C22 Ru2 Ru6 88.68(8)
S1 Ru2 Ru6 82.048(18)
S2 Ru2 Ru6 167.737(19)
Ru5 Ru2 Ru6 62.043(8)
C21 Ru2 Ru3 120.58(9)
C53 Ru2 Ru3 144.86(9)
C22 Ru2 Ru3 49.76(8)
S1 Ru2 Ru3 54.589(17)
S2 Ru2 Ru3 109.680(18)
Ru5 Ru2 Ru3 90.260(9)
Ru6 Ru2 Ru3 59.695(8)
C32 Ru3 C31 92.00(12)
C32 Ru3 C33 86.28(13)
C31 Ru3 C33 89.72(12)
C32 Ru3 C22 86.64(12)
C31 Ru3 C22 88.18(12)
C33 Ru3 C22 172.53(11)
C32 Ru3 S1 167.43(9)
C31 Ru3 S1 100.56(9)
C33 Ru3 S1 93.26(8)
C22 Ru3 S1 94.17(8)
C32 Ru3 Ru6 85.66(9)
C31 Ru3 Ru6 175.60(9)
C33 Ru3 Ru6 93.84(8)
C22 Ru3 Ru6 87.97(8)
S1 Ru3 Ru6 81.835(17)
C32 Ru3 Ru4 117.46(10)
C31 Ru3 Ru4 123.05(9)
C33 Ru3 Ru4 49.35(8)
C22 Ru3 Ru4 136.99(8)
S1 Ru3 Ru4 54.702(17)
Ru6 Ru3 Ru4 61.341(8)
C32 Ru3 Ru2 119.88(9)
C31 Ru3 Ru2 118.55(9)
C33 Ru3 Ru2 138.22(8)
C22 Ru3 Ru2 48.41(8)
S1 Ru3 Ru2 53.960(16)
Ru6 Ru3 Ru2 59.888(8)
Ru4 Ru3 Ru2 88.872(9)
C42 Ru4 C41 92.43(12)
C42 Ru4 C33 89.38(12)
C41 Ru4 C33 90.44(12)
C42 Ru4 C43 82.60(12)
C41 Ru4 C43 89.67(12)
C33 Ru4 C43 171.98(11)
C42 Ru4 S1 173.01(9)
C41 Ru4 S1 94.38(9)
C33 Ru4 S1 92.10(8)
C43 Ru4 S1 95.89(8)
C42 Ru4 Ru5 119.83(9)
C41 Ru4 Ru5 114.25(9)
C33 Ru4 Ru5 138.97(8)
C43 Ru4 Ru5 47.40(8)
S1 Ru4 Ru5 55.578(17)
C42 Ru4 Ru3 122.82(9)
C41 Ru4 Ru3 118.93(9)
C33 Ru4 Ru3 48.10(8)
C43 Ru4 Ru3 137.73(8)
S1 Ru4 Ru3 54.536(17)
Ru5 Ru4 Ru3 90.866(9)
C42 Ru4 Ru6 92.68(8)
C41 Ru4 Ru6 174.64(9)
C33 Ru4 Ru6 91.23(8)
C43 Ru4 Ru6 89.38(8)
S1 Ru4 Ru6 80.465(17)
Ru5 Ru4 Ru6 61.573(8)
Ru3 Ru4 Ru6 59.146(8)
C52 Ru5 C51 87.86(12)
C52 Ru5 C43 87.05(13)
C51 Ru5 C43 90.96(12)
C52 Ru5 C53 83.84(12)
C51 Ru5 C53 90.85(11)
C43 Ru5 C53 170.64(12)
C52 Ru5 S1 173.61(9)
C51 Ru5 S1 95.50(8)
C43 Ru5 S1 98.30(9)
C53 Ru5 S1 90.67(8)
C52 Ru5 Ru4 127.87(9)
C51 Ru5 Ru4 117.45(8)
C43 Ru5 Ru4 50.80(8)
C53 Ru5 Ru4 135.25(7)
S1 Ru5 Ru4 54.981(17)
C52 Ru5 Ru2 119.51(9)
C51 Ru5 Ru2 117.08(8)
C43 Ru5 Ru2 140.23(8)
C53 Ru5 Ru2 45.30(7)
S1 Ru5 Ru2 54.103(16)
Ru4 Ru5 Ru2 90.002(9)
C52 Ru5 Ru6 96.85(9)
C51 Ru5 Ru6 175.03(8)
C43 Ru5 Ru6 90.87(8)
C53 Ru5 Ru6 88.09(7)
S1 Ru5 Ru6 79.661(17)
Ru4 Ru5 Ru6 60.650(8)
Ru2 Ru5 Ru6 59.115(8)
C61 Ru6 C63 89.70(13)
C61 Ru6 C62 91.66(12)
C63 Ru6 C62 94.88(12)
C61 Ru6 Ru3 90.61(9)
C63 Ru6 Ru3 94.72(9)
C62 Ru6 Ru3 170.14(9)
C61 Ru6 Ru2 86.96(9)
C63 Ru6 Ru2 154.84(9)
C62 Ru6 Ru2 110.13(9)
Ru3 Ru6 Ru2 60.417(8)
C61 Ru6 Ru4 147.65(9)
C63 Ru6 Ru4 81.44(9)
C62 Ru6 Ru4 119.94(9)
Ru3 Ru6 Ru4 59.513(8)
Ru2 Ru6 Ru4 88.145(9)
C61 Ru6 Ru5 140.45(9)
C63 Ru6 Ru5 129.76(9)
C62 Ru6 Ru5 83.30(8)
Ru3 Ru6 Ru5 88.845(9)
Ru2 Ru6 Ru5 58.842(8)
Ru4 Ru6 Ru5 57.777(8)
Ru2 S1 Ru3 71.450(19)
Ru2 S1 Ru4 109.24(3)
Ru3 S1 Ru4 70.762(19)
Ru2 S1 Ru5 70.398(19)
Ru3 S1 Ru5 109.62(3)
Ru4 S1 Ru5 69.44(2)
Ru2 S1 Ru1 124.30(3)
Ru3 S1 Ru1 123.81(3)
Ru4 S1 Ru1 126.45(3)
Ru5 S1 Ru1 126.57(3)
C2 S2 C8 104.23(13)
C2 S2 Ru2 109.37(9)
C8 S2 Ru2 108.51(9)
C2 C1 C6 114.7(3)
C2 C1 Ru1 125.5(2)
C6 C1 Ru1 119.8(2)
C1 C2 C3 123.3(3)
C1 C2 S2 123.8(2)
C3 C2 S2 112.9(2)
C4 C3 C2 119.6(3)
C3 C4 C5 119.5(3)
C4 C5 C6 119.8(3)
C5 C6 C1 123.0(3)
C8 C7 C12 115.2(2)
C8 C7 Ru1 124.9(2)
C12 C7 Ru1 120.0(2)
C7 C8 C9 123.0(3)
C7 C8 S2 124.7(2)
C9 C8 S2 112.3(2)
C10 C9 C8 119.7(3)
C11 C10 C9 119.0(3)
C10 C11 C12 120.0(3)
C11 C12 C7 123.1(3)
O13 C13 Ru1 177.8(3)
O14 C14 Ru1 179.5(3)
O15 C15 Ru1 179.9(3)
O21 C21 Ru2 178.8(3)
O22 C22 Ru2 140.3(2)
O22 C22 Ru3 137.6(2)
Ru2 C22 Ru3 81.83(11)
O31 C31 Ru3 171.5(3)
O32 C32 Ru3 178.4(3)
O33 C33 Ru3 140.0(3)
O33 C33 Ru4 137.4(2)
Ru3 C33 Ru4 82.54(11)
O41 C41 Ru4 177.8(3)
O42 C42 Ru4 177.5(3)
O43 C43 Ru5 142.3(2)
O43 C43 Ru4 135.9(2)
Ru5 C43 Ru4 81.80(11)
O51 C51 Ru5 174.1(3)
O52 C52 Ru5 176.6(3)
O53 C53 Ru2 148.7(3)
O53 C53 Ru5 131.0(2)
Ru2 C53 Ru5 80.03(10)
O61 C61 Ru6 177.3(3)
O62 C62 Ru6 175.5(3)
O63 C63 Ru6 174.8(3)

loop_
_geom_bond_atom_site_label_1
_geom_bond_atom_site_label_2
_geom_bond_distance
Ru1 C13 1.901(3)
Ru1 C14 1.975(3)
Ru1 C15 1.976(3)
Ru1 C1 2.131(3)
Ru1 C7 2.133(3)
Ru1 S1 2.4372(7)
Ru2 C21 1.892(3)
Ru2 C53 2.008(3)
Ru2 C22 2.119(3)
Ru2 S1 2.3923(7)
Ru2 S2 2.4432(7)
Ru2 Ru5 2.7820(3)
Ru2 Ru6 2.7900(3)
Ru2 Ru3 2.8048(3)
Ru3 C32 1.898(3)
Ru3 C31 1.963(3)
Ru3 C33 2.098(3)
Ru3 C22 2.163(3)
Ru3 S1 2.4112(7)
Ru3 Ru6 2.7845(3)
Ru3 Ru4 2.7951(3)
Ru4 C42 1.909(3)
Ru4 C41 1.923(3)
Ru4 C33 2.139(3)
Ru4 C43 2.163(3)
Ru4 S1 2.4162(7)
Ru4 Ru5 2.7624(3)
Ru4 Ru6 2.8462(3)
Ru5 C52 1.902(3)
Ru5 C51 1.929(3)
Ru5 C43 2.054(3)
Ru5 C53 2.305(3)
Ru5 S1 2.4337(7)
Ru5 Ru6 2.8716(3)
Ru6 C61 1.913(3)
Ru6 C63 1.913(3)
Ru6 C62 1.915(3)
S2 C2 1.790(3)
S2 C8 1.791(3)
O13 C13 1.137(4)
O14 C14 1.134(4)
O15 C15 1.131(4)
O21 C21 1.142(4)
O22 C22 1.144(4)
O31 C31 1.133(4)
O32 C32 1.135(4)
O33 C33 1.153(4)
O41 C41 1.135(4)
O42 C42 1.133(4)
O43 C43 1.153(4)
O51 C51 1.137(4)
O52 C52 1.140(4)
O53 C53 1.147(4)
O61 C61 1.140(4)
O62 C62 1.145(4)
O63 C63 1.142(4)
C1 C2 1.403(4)
C1 C6 1.413(4)
C2 C3 1.404(4)
C3 C4 1.381(4)
C4 C5 1.392(4)
C5 C6 1.397(4)
C7 C8 1.397(4)
C7 C12 1.405(4)
C8 C9 1.404(4)
C9 C10 1.392(4)
C10 C11 1.390(4)
C11 C12 1.393(4)
